data_7246960
loop_
_publ_author_name
'Mandal, Koushik'
'Hasija, Avantika'
'Shukla, Rahul'
'Hathwar, Venkatesha R.'
'Chopra, Deepak'

_publ_section_title
;
 Quantitative evaluation of the electronic features involving
 "nucleophilic-electrophilic" character in the chalcogen sulfur.
;
_journal_issue 29
_journal_name_full 'Physical chemistry chemical physics : PCCP'
_journal_page_first 19427
_journal_page_last 19434
_journal_paper_doi 10.1039/d3cp02526h
_journal_volume 25
_journal_year 2023
_chemical_formula_moiety 'C7 H5 N S'
_chemical_formula_sum 'C7 H5 N S'
_chemical_formula_weight 135.18
_chemical_name_systematic 2A
_space_group_crystal_system monoclinic
_space_group_IT_number 14
_space_group_name_Hall '-P 2ybc'
_space_group_name_H-M_alt 'P 1 21/c 1'
_atom_sites_solution_hydrogens geom
_atom_sites_solution_primary dual
_audit_creation_date 2023-05-22
_audit_creation_method
;
Olex2 1.5
(compiled 2023.03.06 svn.rbb2c1857 for OlexSys, GUI svn.r6748)
;
_audit_update_record
;
2023-05-31 deposited with the CCDC.	2023-06-30 downloaded from the CCDC.
;
_cell_angle_alpha 90
_cell_angle_beta 97.830(8)
_cell_angle_gamma 90
_cell_formula_units_Z 4
_cell_length_a 8.8648(6)
_cell_length_b 4.5145(4)
_cell_length_c 16.9480(16)
_cell_measurement_reflns_used 4191
_cell_measurement_temperature 140(1)
_cell_measurement_theta_max 29.45
_cell_measurement_theta_min 2.43
_cell_volume 671.94(10)
_computing_cell_refinement 'Bruker SAINT'
_computing_data_collection 'Bruker APEX2'
_computing_data_reduction 'Bruker SAINT'
_computing_molecular_graphics 'Olex2 1.5 (Dolomanov et al., 2009)'
_computing_publication_material 'Olex2 1.5 (Dolomanov et al., 2009)'
_computing_structure_refinement 'SHELXL 2018/3 (Sheldrick, 2015)'
_computing_structure_solution 'SHELXS-97 (Sheldrick 2008)'
_diffrn_ambient_temperature 140(1)
_diffrn_measured_fraction_theta_full 0.885
_diffrn_measured_fraction_theta_max 0.829
_diffrn_measurement_device_type 'Bruker APEX-II CCD'
_diffrn_measurement_method '\w scans'
_diffrn_radiation_type MoK\a
_diffrn_radiation_wavelength 0.71073
_diffrn_reflns_av_unetI/netI 0.0283
_diffrn_reflns_Laue_measured_fraction_full 0.885
_diffrn_reflns_Laue_measured_fraction_max 0.829
_diffrn_reflns_limit_h_max 12
_diffrn_reflns_limit_h_min -12
_diffrn_reflns_limit_k_max 5
_diffrn_reflns_limit_k_min -5
_diffrn_reflns_limit_l_max 23
_diffrn_reflns_limit_l_min -5
_diffrn_reflns_number 1643
_diffrn_reflns_point_group_measured_fraction_full 0.885
_diffrn_reflns_point_group_measured_fraction_max 0.829
_diffrn_reflns_theta_full 25.242
_diffrn_reflns_theta_max 30.117
_diffrn_reflns_theta_min 2.426
_exptl_absorpt_coefficient_mu 0.378
_exptl_absorpt_correction_T_max 0.7460
_exptl_absorpt_correction_T_min 0.6704
_exptl_absorpt_correction_type multi-scan
_exptl_absorpt_process_details SADABS-2014/5
_exptl_crystal_colour 'clear light colourless'
_exptl_crystal_colour_lustre clear
_exptl_crystal_colour_modifier light
_exptl_crystal_colour_primary colourless
_exptl_crystal_density_diffrn 1.336
_exptl_crystal_description block
_exptl_crystal_F_000 280
_exptl_crystal_recrystallization_method 'In situ cryocrystallization'
_exptl_crystal_size_max 0.3
_exptl_crystal_size_mid 0.3
_exptl_crystal_size_min 0.3
_refine_diff_density_max 0.468
_refine_diff_density_min -0.505
_refine_diff_density_rms 0.118
_refine_ls_extinction_method none
_refine_ls_goodness_of_fit_ref 1.243
_refine_ls_hydrogen_treatment constr
_refine_ls_matrix_type full
_refine_ls_number_parameters 83
_refine_ls_number_reflns 1643
_refine_ls_number_restraints 0
_refine_ls_restrained_S_all 1.243
_refine_ls_R_factor_all 0.0940
_refine_ls_R_factor_gt 0.0893
_refine_ls_shift/su_max 0.000
_refine_ls_shift/su_mean 0.000
_refine_ls_structure_factor_coef Fsqd
_refine_ls_weighting_details 'w=1/[\s^2^(Fo^2^)+(0.0394P)^2^+3.3666P] where P=(Fo^2^+2Fc^2^)/3'
_refine_ls_weighting_scheme calc
_refine_ls_wR_factor_gt 0.2264
_refine_ls_wR_factor_ref 0.2285
_reflns_Friedel_coverage 0.000
_reflns_number_gt 1513
_reflns_number_total 1643
_reflns_threshold_expression 'I > 2\s(I)'
_cod_data_source_file d3cp02526h2.cif
_cod_data_source_block 2A
_cod_depositor_comments 'Adding full bibliography for 7246960--7246964.cif.'
_cod_database_code 7246960
_shelx_shelxl_version_number 2018/3
_shelx_space_group_comment
;
The symmetry employed for this shelxl refinement is uniquely defined
by the following loop, which should always be used as a source of
symmetry information in preference to the above space-group names.
They are only intended as comments.
;
_shelx_estimated_absorpt_t_max 0.895
_shelx_estimated_absorpt_t_min 0.895
_olex2_refinement_description
;
1. Twinned data refinement
 Scales: 0.712(6)
 0.288(6)
2. Fixed Uiso
 At 1.2 times of:
  All C(H) groups
3.a Aromatic/amide H refined with riding coordinates:
 C2(H2), C3(H3), C4(H4), C5(H5), C6(H6)
;
_olex2_submission_special_instructions 'No special instructions were received'

loop_
_space_group_symop_operation_xyz
'x, y, z'
'-x, y+1/2, -z+1/2'
'-x, -y, -z'
'x, -y-1/2, z-1/2'

loop_
_atom_site_label
_atom_site_type_symbol
_atom_site_fract_x
_atom_site_fract_y
_atom_site_fract_z
_atom_site_U_iso_or_equiv
_atom_site_adp_type
_atom_site_occupancy
_atom_site_site_symmetry_order
_atom_site_calc_flag
_atom_site_refinement_flags_posn
_atom_site_refinement_flags_adp
_atom_site_refinement_flags_occupancy
_atom_site_disorder_assembly
_atom_site_disorder_group
S1 S 0.22108(17) -0.0647(4) 0.59315(8) 0.0354(4) Uani 1 1 d . . . . .
N1 N 0.2868(6) 0.2796(13) 0.4683(3) 0.0357(12) Uani 1 1 d . . . . .
C7 C 0.2539(6) 0.1384(14) 0.5206(3) 0.0267(12) Uani 1 1 d . . . . .
C1 C 0.2723(6) 0.4870(12) 0.4064(3) 0.0236(11) Uani 1 1 d . . . . .
C2 C 0.1315(6) 0.6102(14) 0.3791(3) 0.0260(11) Uani 1 1 d . . . . .
H2 H 0.044161 0.556793 0.402715 0.031 Uiso 1 1 calc R U . . .
C3 C 0.1200(6) 0.8111(14) 0.3174(3) 0.0281(12) Uani 1 1 d . . . . .
H3 H 0.023894 0.895151 0.297767 0.034 Uiso 1 1 calc R U . . .
C4 C 0.2487(6) 0.8913(13) 0.2836(3) 0.0267(11) Uani 1 1 d . . . . .
H4 H 0.241183 1.032036 0.241630 0.032 Uiso 1 1 calc R U . . .
C5 C 0.3863(6) 0.7656(15) 0.3115(3) 0.0324(13) Uani 1 1 d . . . . .
H5 H 0.473496 0.819523 0.287822 0.039 Uiso 1 1 calc R U . . .
C6 C 0.4018(6) 0.5619(15) 0.3733(3) 0.0296(12) Uani 1 1 d . . . . .
H6 H 0.497875 0.476626 0.392340 0.036 Uiso 1 1 calc R U . . .

loop_
_atom_site_aniso_label
_atom_site_aniso_U_11
_atom_site_aniso_U_22
_atom_site_aniso_U_33
_atom_site_aniso_U_23
_atom_site_aniso_U_13
_atom_site_aniso_U_12
S1 0.0387(7) 0.0364(10) 0.0329(6) 0.0082(6) 0.0117(5) 0.0045(7)
N1 0.052(3) 0.028(3) 0.026(2) 0.001(2) -0.0003(19) 0.001(2)
C7 0.027(2) 0.026(4) 0.026(2) -0.004(2) -0.0003(17) 0.006(2)
C1 0.037(2) 0.010(3) 0.0226(19) -0.0025(19) 0.0014(17) -0.002(2)
C2 0.028(2) 0.021(4) 0.029(2) -0.005(2) 0.0053(17) -0.005(2)
C3 0.028(2) 0.027(4) 0.028(2) -0.002(2) -0.0013(18) 0.000(2)
C4 0.042(3) 0.017(3) 0.022(2) -0.0008(19) 0.0045(18) -0.003(2)
C5 0.035(3) 0.033(4) 0.032(2) -0.004(2) 0.016(2) -0.001(2)
C6 0.026(2) 0.029(4) 0.033(2) -0.008(2) 0.0001(18) 0.000(2)

loop_
_atom_type_symbol
_atom_type_description
_atom_type_scat_dispersion_real
_atom_type_scat_dispersion_imag
_atom_type_scat_source
C C 0.0033 0.0016 'International Tables Vol C Tables 4.2.6.8 and 6.1.1.4'
H H 0.0000 0.0000 'International Tables Vol C Tables 4.2.6.8 and 6.1.1.4'
N N 0.0061 0.0033 'International Tables Vol C Tables 4.2.6.8 and 6.1.1.4'
S S 0.1246 0.1234 'International Tables Vol C Tables 4.2.6.8 and 6.1.1.4'

loop_
_geom_angle_atom_site_label_1
_geom_angle_atom_site_label_2
_geom_angle_atom_site_label_3
_geom_angle
_geom_angle_site_symmetry_1
_geom_angle_site_symmetry_3
_geom_angle_publ_flag
C7 N1 C1 158.9(6) . . ?
N1 C7 S1 175.8(5) . . ?
C2 C1 N1 120.3(5) . . ?
C6 C1 N1 118.0(5) . . ?
C6 C1 C2 121.6(5) . . ?
C1 C2 H2 120.4 . . ?
C3 C2 C1 119.2(5) . . ?
C3 C2 H2 120.4 . . ?
C2 C3 H3 119.9 . . ?
C2 C3 C4 120.2(5) . . ?
C4 C3 H3 119.9 . . ?
C3 C4 H4 120.3 . . ?
C5 C4 C3 119.5(5) . . ?
C5 C4 H4 120.3 . . ?
C4 C5 H5 119.1 . . ?
C4 C5 C6 121.8(5) . . ?
C6 C5 H5 119.1 . . ?
C1 C6 C5 117.7(5) . . ?
C1 C6 H6 121.1 . . ?
C5 C6 H6 121.1 . . ?

loop_
_geom_bond_atom_site_label_1
_geom_bond_atom_site_label_2
_geom_bond_distance
_geom_bond_site_symmetry_2
_geom_bond_publ_flag
S1 C7 1.592(6) . ?
N1 C7 1.161(7) . ?
N1 C1 1.398(7) . ?
C1 C2 1.387(7) . ?
C1 C6 1.386(7) . ?
C2 H2 0.9500 . ?
C2 C3 1.378(8) . ?
C3 H3 0.9500 . ?
C3 C4 1.392(7) . ?
C4 H4 0.9500 . ?
C4 C5 1.369(8) . ?
C5 H5 0.9500 . ?
C5 C6 1.387(8) . ?
C6 H6 0.9500 . ?

loop_
_geom_torsion_atom_site_label_1
_geom_torsion_atom_site_label_2
_geom_torsion_atom_site_label_3
_geom_torsion_atom_site_label_4
_geom_torsion
_geom_torsion_site_symmetry_1
_geom_torsion_site_symmetry_2
_geom_torsion_site_symmetry_3
_geom_torsion_site_symmetry_4
_geom_torsion_publ_flag
N1 C1 C2 C3 -179.1(5) . . . . ?
N1 C1 C6 C5 179.4(5) . . . . ?
C7 N1 C1 C2 -10.9(19) . . . . ?
C7 N1 C1 C6 169.7(15) . . . . ?
C1 C2 C3 C4 -0.8(8) . . . . ?
C2 C1 C6 C5 0.0(8) . . . . ?
C2 C3 C4 C5 1.0(8) . . . . ?
C3 C4 C5 C6 -0.7(9) . . . . ?
C4 C5 C6 C1 0.2(9) . . . . ?
C6 C1 C2 C3 0.3(8) . . . . ?

loop_
_twin_individual_id
_twin_individual_mass_fraction_refined
1 0.712(6)
2 0.288(6)
